data_4078560
loop_
_publ_author_name
'Zhang, Qiang'
'Xiang, Li'
'Deng, Liang'

_publ_section_title
;
 Dinuclear Iron--Imido Complexes withN-Heterocyclic Carbene Ligation:
 Synthesis, Structure, and Redox Reactivity
;
_journal_issue 12
_journal_name_full Organometallics
_journal_page_first 4537
_journal_paper_doi 10.1021/om300319n
_journal_volume 31
_journal_year 2012
_chemical_formula_sum 'C46 H74 Cl Fe2 N6'
_chemical_formula_weight 858.26
_chemical_name_systematic
; 
 ? 
;
_space_group_IT_number 14
_symmetry_cell_setting monoclinic
_symmetry_space_group_name_Hall '-P 2yn'
_symmetry_space_group_name_H-M 'P 1 21/n 1'
_atom_sites_solution_hydrogens geom
_atom_sites_solution_primary direct
_atom_sites_solution_secondary difmap
_audit_creation_method SHELXL-97
_cell_angle_alpha 90.00
_cell_angle_beta 97.2860(10)
_cell_angle_gamma 90.00
_cell_formula_units_Z 2
_cell_length_a 9.2540(8)
_cell_length_b 20.2564(16)
_cell_length_c 12.4305(10)
_cell_measurement_reflns_used 7899
_cell_measurement_temperature 133(2)
_cell_measurement_theta_max 27.58
_cell_measurement_theta_min 2.44
_cell_volume 2311.3(3)
_computing_cell_refinement 'Bruker SAINT'
_computing_data_collection 'Bruker APEX2'
_computing_data_reduction 'Bruker SAINT'
_computing_molecular_graphics 'Bruker SHELXTL'
_computing_publication_material 'Bruker SHELXTL'
_computing_structure_refinement 'SHELXL-97 (Sheldrick, 1997)'
_computing_structure_solution 'SHELXS-97 (Sheldrick, 1990)'
_diffrn_ambient_temperature 133(2)
_diffrn_measured_fraction_theta_full 0.998
_diffrn_measured_fraction_theta_max 0.998
_diffrn_measurement_device_type 'Bruker APEX-II CCD'
_diffrn_measurement_method '\f and \w scans'
_diffrn_radiation_monochromator graphite
_diffrn_radiation_source 'fine-focus sealed tube'
_diffrn_radiation_type MoK\a
_diffrn_radiation_wavelength 0.71073
_diffrn_reflns_av_R_equivalents 0.0371
_diffrn_reflns_av_sigmaI/netI 0.0370
_diffrn_reflns_limit_h_max 11
_diffrn_reflns_limit_h_min -11
_diffrn_reflns_limit_k_max 25
_diffrn_reflns_limit_k_min -20
_diffrn_reflns_limit_l_max 15
_diffrn_reflns_limit_l_min -15
_diffrn_reflns_number 16734
_diffrn_reflns_theta_full 27.00
_diffrn_reflns_theta_max 27.00
_diffrn_reflns_theta_min 1.93
_diffrn_standards_number 0
_exptl_absorpt_coefficient_mu 0.723
_exptl_absorpt_correction_T_max 0.8690
_exptl_absorpt_correction_T_min 0.8400
_exptl_absorpt_correction_type multi-scan
_exptl_absorpt_process_details sadabs
_exptl_crystal_colour purple
_exptl_crystal_density_diffrn 1.233
_exptl_crystal_density_method 'not measured'
_exptl_crystal_description block
_exptl_crystal_F_000 922
_exptl_crystal_size_max 0.25
_exptl_crystal_size_mid 0.23
_exptl_crystal_size_min 0.20
_refine_diff_density_max 1.104
_refine_diff_density_min -0.573
_refine_diff_density_rms 0.103
_refine_ls_extinction_method none
_refine_ls_goodness_of_fit_ref 1.219
_refine_ls_hydrogen_treatment constr
_refine_ls_matrix_type full
_refine_ls_number_parameters 356
_refine_ls_number_reflns 5042
_refine_ls_number_restraints 86
_refine_ls_restrained_S_all 1.248
_refine_ls_R_factor_all 0.0877
_refine_ls_R_factor_gt 0.0790
_refine_ls_shift/su_max 0.003
_refine_ls_shift/su_mean 0.000
_refine_ls_structure_factor_coef Fsqd
_refine_ls_weighting_details 'calc w=1/[\s^2^(Fo^2^)+(0.0851P)^2^+4.5855P] where P=(Fo^2^+2Fc^2^)/3'
_refine_ls_weighting_scheme calc
_refine_ls_wR_factor_gt 0.2147
_refine_ls_wR_factor_ref 0.2196
_reflns_number_gt 4545
_reflns_number_total 5042
_reflns_threshold_expression >2sigma(I)
_cod_data_source_file om300319n_si_001.cif
_cod_data_source_block 5
_cod_depositor_comments
;
The following automatic conversions were performed:

'_symmetry_cell_setting' value 'Monoclinic' changed to 'monoclinic'
according to /home/saulius/struct/CIF-dictionaries/cif_core.dic
dictionary named 'cif_core.dic' version 2.4.1 from 2010-06-29.

Automatic conversion script
Id: cif_fix_values 1891 2012-01-12 08:04:46Z andrius 
;
_cod_original_sg_symbol_H-M P2(1)/n
_cod_database_code 4078560

loop_
_symmetry_equiv_pos_as_xyz
'x, y, z'
'-x+1/2, y+1/2, -z+1/2'
'-x, -y, -z'
'x-1/2, -y-1/2, z-1/2'

loop_
_atom_site_label
_atom_site_type_symbol
_atom_site_fract_x
_atom_site_fract_y
_atom_site_fract_z
_atom_site_U_iso_or_equiv
_atom_site_adp_type
_atom_site_occupancy
_atom_site_symmetry_multiplicity
_atom_site_calc_flag
_atom_site_refinement_flags
_atom_site_disorder_assembly
_atom_site_disorder_group
N1 N 0.8609(3) -0.04069(14) 0.7997(2) 0.0259(6) Uani 1 1 d . . .
N2 N 0.7776(3) 0.05629(15) 0.7566(2) 0.0297(6) Uani 1 1 d . . .
C1 C 0.8658(4) 0.00816(16) 0.7241(3) 0.0253(7) Uani 1 1 d . . .
C2 C 0.7736(4) -0.0230(2) 0.8781(3) 0.0325(8) Uani 1 1 d . . .
C3 C 0.7210(4) 0.0377(2) 0.8513(3) 0.0328(8) Uani 1 1 d . . .
C4 C 0.9539(4) -0.09982(18) 0.7990(3) 0.0342(8) Uani 1 1 d . . .
H4A H 0.9938 -0.0998 0.7279 0.041 Uiso 1 1 calc R . .
C5 C 0.8717(7) -0.1643(2) 0.8048(5) 0.0624(14) Uani 1 1 d . . .
H5A H 0.8569 -0.1730 0.8801 0.094 Uiso 1 1 calc R . .
H5B H 0.9282 -0.2003 0.7781 0.094 Uiso 1 1 calc R . .
H5C H 0.7770 -0.1611 0.7599 0.094 Uiso 1 1 calc R . .
C6 C 1.0835(6) -0.0951(3) 0.8863(4) 0.0564(12) Uani 1 1 d . . .
H6A H 1.1333 -0.0529 0.8797 0.085 Uiso 1 1 calc R . .
H6B H 1.1510 -0.1314 0.8778 0.085 Uiso 1 1 calc R . .
H6C H 1.0499 -0.0980 0.9578 0.085 Uiso 1 1 calc R . .
C7 C 0.7452(6) -0.0657(3) 0.9722(4) 0.0514(11) Uani 1 1 d . . .
H7A H 0.6807 -0.0423 1.0160 0.077 Uiso 1 1 calc R . .
H7B H 0.8377 -0.0756 1.0169 0.077 Uiso 1 1 calc R . .
H7C H 0.6988 -0.1069 0.9449 0.077 Uiso 1 1 calc R . .
C8 C 0.6155(5) 0.0786(3) 0.9050(4) 0.0489(11) Uani 1 1 d . . .
H8A H 0.5916 0.0557 0.9699 0.073 Uiso 1 1 calc R . .
H8B H 0.5264 0.0853 0.8545 0.073 Uiso 1 1 calc R . .
H8C H 0.6596 0.1215 0.9256 0.073 Uiso 1 1 calc R . .
C9 C 0.7670(5) 0.12148(19) 0.7032(3) 0.0401(9) Uani 1 1 d . . .
H9A H 0.8109 0.1164 0.6342 0.048 Uiso 1 1 calc R . .
C10 C 0.8608(6) 0.1725(2) 0.7719(5) 0.0573(12) Uani 1 1 d . . .
H10A H 0.9599 0.1554 0.7897 0.086 Uiso 1 1 calc R . .
H10B H 0.8186 0.1811 0.8390 0.086 Uiso 1 1 calc R . .
H10C H 0.8636 0.2137 0.7308 0.086 Uiso 1 1 calc R . .
C11 C 0.6103(6) 0.1439(3) 0.6712(4) 0.0584(14) Uani 1 1 d . . .
H11A H 0.5565 0.1096 0.6272 0.088 Uiso 1 1 calc R . .
H11B H 0.6096 0.1849 0.6291 0.088 Uiso 1 1 calc R . .
H11C H 0.5639 0.1517 0.7366 0.088 Uiso 1 1 calc R . .
Fe2 Fe 0.94526(12) 0.00137(5) 0.57776(8) 0.0222(2) Uani 0.50 1 d P . 1
N3 N 0.9211(8) 0.0575(3) 0.4581(6) 0.0219(13) Uani 0.50 1 d PD . 1
C12 C 0.8926(8) 0.1256(2) 0.4443(7) 0.0176(17) Uani 0.50 1 d PGDU A 1
C13 C 0.7588(7) 0.1434(3) 0.3880(7) 0.0259(16) Uani 0.50 1 d PGU A 1
C14 C 0.7217(8) 0.2097(3) 0.3748(7) 0.055(3) Uani 0.50 1 d PG A 1
H14A H 0.6302 0.2218 0.3364 0.066 Uiso 0.50 1 calc PR A 1
C15 C 0.8184(10) 0.2582(2) 0.4180(7) 0.057(3) Uani 0.50 1 d PG A 1
H15A H 0.7930 0.3035 0.4090 0.068 Uiso 0.50 1 calc PR A 1
C16 C 0.9522(9) 0.2404(3) 0.4743(7) 0.045(2) Uani 0.50 1 d PG A 1
H16A H 1.0183 0.2736 0.5037 0.054 Uiso 0.50 1 calc PR A 1
C17 C 0.9893(7) 0.1742(4) 0.4874(7) 0.031(2) Uani 0.50 1 d PG A 1
C18 C 0.6530(10) 0.0939(4) 0.3257(8) 0.043(2) Uani 0.50 1 d P A 1
H18A H 0.7132 0.0576 0.2997 0.052 Uiso 0.50 1 calc PR A 1
C19 C 0.5542(14) 0.0631(6) 0.3984(9) 0.063(3) Uani 0.50 1 d P A 1
H19A H 0.4879 0.0322 0.3564 0.094 Uiso 0.50 1 calc PR A 1
H19B H 0.4975 0.0977 0.4290 0.094 Uiso 0.50 1 calc PR A 1
H19C H 0.6127 0.0393 0.4573 0.094 Uiso 0.50 1 calc PR A 1
C20 C 0.5555(12) 0.1209(6) 0.2263(9) 0.062(3) Uani 0.50 1 d P A 1
H20A H 0.6162 0.1420 0.1770 0.093 Uiso 0.50 1 calc PR A 1
H20B H 0.4876 0.1535 0.2498 0.093 Uiso 0.50 1 calc PR A 1
H20C H 0.5004 0.0846 0.1886 0.093 Uiso 0.50 1 calc PR A 1
C21 C 1.1426(10) 0.1528(5) 0.5380(8) 0.047(2) Uani 0.50 1 d P A 1
H21A H 1.1648 0.1106 0.5018 0.056 Uiso 0.50 1 calc PR A 1
C22 C 1.1623(17) 0.1408(9) 0.6486(12) 0.095(5) Uani 0.50 1 d P A 1
H22A H 1.0910 0.1080 0.6661 0.143 Uiso 0.50 1 calc PR A 1
H22B H 1.1488 0.1819 0.6877 0.143 Uiso 0.50 1 calc PR A 1
H22C H 1.2610 0.1239 0.6701 0.143 Uiso 0.50 1 calc PR A 1
C23 C 1.2529(18) 0.2046(9) 0.5067(17) 0.098(5) Uani 0.50 1 d P A 1
H23A H 1.3512 0.1925 0.5395 0.147 Uiso 0.50 1 calc PR A 1
H23B H 1.2277 0.2481 0.5331 0.147 Uiso 0.50 1 calc PR A 1
H23C H 1.2496 0.2059 0.4276 0.147 Uiso 0.50 1 calc PR A 1
Fe1 Fe 1.02436(11) 0.01894(4) 0.61361(8) 0.0199(2) Uani 0.50 1 d P . 2
Cl1 Cl 1.20473(18) 0.06375(8) 0.74112(13) 0.0291(4) Uani 0.50 1 d P B 2
N3' N 0.9770(8) 0.0703(3) 0.4876(6) 0.0215(13) Uani 0.50 1 d PD . 2
C12' C 0.9049(13) 0.1293(4) 0.4542(12) 0.042(2) Uani 0.50 1 d PGDU C 2
C13' C 0.7646(13) 0.1269(3) 0.3990(10) 0.051(2) Uani 0.50 1 d PGU C 2
C14' C 0.6904(9) 0.1852(5) 0.3697(8) 0.053(2) Uani 0.50 1 d PGU C 2
H14B H 0.5945 0.1836 0.3320 0.064 Uiso 0.50 1 calc PR C 2
C15' C 0.7564(9) 0.2457(3) 0.3955(8) 0.055(2) Uani 0.50 1 d PGU C 2
H15B H 0.7057 0.2855 0.3754 0.065 Uiso 0.50 1 calc PR C 2
C16' C 0.8967(10) 0.2481(4) 0.4506(8) 0.052(2) Uani 0.50 1 d PGU C 2
H16B H 0.9419 0.2895 0.4682 0.062 Uiso 0.50 1 calc PR C 2
C17' C 0.9710(9) 0.1899(5) 0.4800(10) 0.045(2) Uani 0.50 1 d PGU C 2
C18' C 0.6895(14) 0.0633(6) 0.3614(10) 0.064(2) Uani 0.50 1 d PU C 2
H18B H 0.7709 0.0355 0.3408 0.076 Uiso 0.50 1 calc PR C 2
C19' C 0.6355(16) 0.0260(8) 0.4418(12) 0.079(3) Uani 0.50 1 d PU C 2
H19D H 0.7087 0.0238 0.5060 0.118 Uiso 0.50 1 calc PR C 2
H19E H 0.6132 -0.0188 0.4146 0.118 Uiso 0.50 1 calc PR C 2
H19F H 0.5466 0.0466 0.4612 0.118 Uiso 0.50 1 calc PR C 2
C20' C 0.5846(16) 0.0679(8) 0.2553(12) 0.085(3) Uani 0.50 1 d PU C 2
H20D H 0.5467 0.0239 0.2349 0.128 Uiso 0.50 1 calc PR C 2
H20E H 0.6368 0.0854 0.1977 0.128 Uiso 0.50 1 calc PR C 2
H20F H 0.5036 0.0974 0.2658 0.128 Uiso 0.50 1 calc PR C 2
C21' C 1.1272(12) 0.1916(6) 0.5424(8) 0.0528(19) Uani 0.50 1 d PU C 2
H21B H 1.1274 0.1569 0.5997 0.063 Uiso 0.50 1 calc PR C 2
C22' C 1.2425(16) 0.1667(9) 0.4664(13) 0.080(4) Uani 0.50 1 d PU C 2
H22D H 1.3405 0.1680 0.5068 0.121 Uiso 0.50 1 calc PR C 2
H22E H 1.2387 0.1953 0.4026 0.121 Uiso 0.50 1 calc PR C 2
H22F H 1.2191 0.1213 0.4431 0.121 Uiso 0.50 1 calc PR C 2
C23' C 1.1683(16) 0.2547(7) 0.6035(11) 0.083(3) Uani 0.50 1 d PU C 2
H23D H 1.0951 0.2647 0.6516 0.125 Uiso 0.50 1 calc PR C 2
H23E H 1.1726 0.2909 0.5518 0.125 Uiso 0.50 1 calc PR C 2
H23F H 1.2637 0.2493 0.6467 0.125 Uiso 0.50 1 calc PRU C 2

loop_
_atom_site_aniso_label
_atom_site_aniso_U_11
_atom_site_aniso_U_22
_atom_site_aniso_U_33
_atom_site_aniso_U_23
_atom_site_aniso_U_13
_atom_site_aniso_U_12
N1 0.0292(14) 0.0263(14) 0.0228(13) 0.0016(11) 0.0055(11) -0.0019(11)
N2 0.0348(16) 0.0295(15) 0.0257(14) -0.0003(11) 0.0070(12) 0.0075(12)
C1 0.0274(16) 0.0228(15) 0.0263(16) 0.0008(12) 0.0058(13) 0.0000(12)
C2 0.0324(18) 0.041(2) 0.0253(16) 0.0013(14) 0.0076(14) -0.0036(15)
C3 0.0278(17) 0.044(2) 0.0275(17) -0.0019(15) 0.0071(14) 0.0030(15)
C4 0.041(2) 0.0262(17) 0.0364(19) 0.0078(14) 0.0095(16) 0.0050(15)
C5 0.087(4) 0.027(2) 0.078(4) 0.007(2) 0.026(3) -0.006(2)
C6 0.052(3) 0.063(3) 0.051(3) 0.011(2) -0.003(2) 0.019(2)
C7 0.061(3) 0.060(3) 0.038(2) 0.010(2) 0.022(2) -0.008(2)
C8 0.044(2) 0.069(3) 0.037(2) -0.004(2) 0.0159(18) 0.017(2)
C9 0.059(3) 0.0284(19) 0.0351(19) 0.0030(15) 0.0130(18) 0.0163(17)
C10 0.075(3) 0.032(2) 0.068(3) -0.004(2) 0.018(3) 0.002(2)
C11 0.075(3) 0.053(3) 0.045(2) 0.000(2) -0.002(2) 0.036(3)
Fe2 0.0286(5) 0.0184(5) 0.0201(5) 0.0018(3) 0.0053(4) 0.0033(4)
N3 0.025(4) 0.019(3) 0.023(3) 0.002(2) 0.006(3) 0.001(3)
C12 0.024(4) 0.011(3) 0.021(4) 0.002(3) 0.012(3) 0.008(3)
C13 0.027(3) 0.021(3) 0.029(3) -0.001(3) 0.000(3) 0.009(3)
C14 0.058(6) 0.019(5) 0.076(7) -0.008(5) -0.038(5) 0.016(4)
C15 0.074(8) 0.014(4) 0.071(7) -0.009(4) -0.032(6) 0.007(4)
C16 0.066(7) 0.020(4) 0.043(5) -0.008(3) -0.013(5) -0.009(4)
C17 0.037(4) 0.034(5) 0.022(4) 0.001(3) 0.000(3) 0.001(3)
C18 0.038(4) 0.033(4) 0.053(5) -0.002(4) -0.013(4) 0.010(3)
C19 0.084(8) 0.060(7) 0.046(5) -0.012(5) 0.016(5) -0.020(6)
C20 0.050(5) 0.064(7) 0.065(6) -0.004(5) -0.021(5) 0.017(5)
C21 0.045(5) 0.031(5) 0.060(6) -0.012(4) -0.005(4) -0.003(4)
C22 0.081(9) 0.131(14) 0.069(8) -0.021(9) -0.008(7) 0.003(9)
C23 0.076(10) 0.090(11) 0.128(16) 0.042(11) 0.019(10) 0.002(9)
Fe1 0.0231(5) 0.0169(4) 0.0201(4) 0.0009(3) 0.0044(4) -0.0002(4)
Cl1 0.0327(8) 0.0283(8) 0.0250(7) -0.0008(6) -0.0012(6) -0.0038(6)
N3' 0.023(4) 0.018(3) 0.023(3) 0.000(2) 0.001(3) 0.001(3)
C12' 0.057(4) 0.035(4) 0.033(4) 0.008(3) -0.003(4) 0.000(4)
C13' 0.059(4) 0.041(4) 0.052(4) 0.002(3) -0.002(3) 0.001(3)
C14' 0.059(4) 0.043(4) 0.055(4) 0.004(4) -0.005(3) 0.003(4)
C15' 0.063(5) 0.040(4) 0.056(4) 0.005(4) -0.007(4) 0.007(4)
C16' 0.067(5) 0.037(4) 0.046(4) 0.003(3) -0.010(4) -0.002(4)
C17' 0.062(4) 0.035(4) 0.036(3) 0.008(3) -0.008(3) -0.009(3)
C18' 0.063(4) 0.057(4) 0.065(4) 0.003(4) -0.016(4) -0.007(4)
C19' 0.075(7) 0.081(7) 0.079(7) 0.000(6) 0.005(6) -0.011(6)
C20' 0.076(7) 0.093(8) 0.079(7) -0.004(6) -0.020(6) -0.007(6)
C21' 0.067(4) 0.043(4) 0.043(4) 0.009(3) -0.013(3) -0.023(4)
C22' 0.058(6) 0.104(8) 0.075(7) 0.003(7) -0.013(5) -0.023(7)
C23' 0.103(6) 0.076(6) 0.064(5) -0.009(5) -0.016(5) -0.041(5)

loop_
_atom_type_symbol
_atom_type_description
_atom_type_scat_dispersion_real
_atom_type_scat_dispersion_imag
_atom_type_scat_source
C C 0.0033 0.0016 'International Tables Vol C Tables 4.2.6.8 and 6.1.1.4'
H H 0.0000 0.0000 'International Tables Vol C Tables 4.2.6.8 and 6.1.1.4'
N N 0.0061 0.0033 'International Tables Vol C Tables 4.2.6.8 and 6.1.1.4'
Cl Cl 0.1484 0.1585 'International Tables Vol C Tables 4.2.6.8 and 6.1.1.4'
Fe Fe 0.3463 0.8444 'International Tables Vol C Tables 4.2.6.8 and 6.1.1.4'

loop_
_geom_angle_atom_site_label_1
_geom_angle_atom_site_label_2
_geom_angle_atom_site_label_3
_geom_angle
_geom_angle_site_symmetry_1
_geom_angle_site_symmetry_3
C1 N1 C2 111.6(3) . .
C1 N1 C4 120.8(3) . .
C2 N1 C4 127.2(3) . .
C1 N2 C3 111.0(3) . .
C1 N2 C9 120.9(3) . .
C3 N2 C9 127.5(3) . .
N2 C1 N1 103.9(3) . .
N2 C1 Fe2 127.3(2) . .
N1 C1 Fe2 127.3(2) . .
N2 C1 Fe1 126.9(2) . .
N1 C1 Fe1 126.7(2) . .
Fe2 C1 Fe1 24.14(5) . .
C3 C2 N1 106.6(3) . .
C3 C2 C7 128.5(4) . .
N1 C2 C7 124.9(4) . .
C2 C3 N2 106.9(3) . .
C2 C3 C8 128.9(4) . .
N2 C3 C8 124.1(4) . .
N1 C4 C6 110.7(3) . .
N1 C4 C5 113.7(4) . .
C6 C4 C5 112.1(4) . .
N1 C4 H4A 106.6 . .
C6 C4 H4A 106.6 . .
C5 C4 H4A 106.6 . .
C4 C5 H5A 109.5 . .
C4 C5 H5B 109.5 . .
H5A C5 H5B 109.5 . .
C4 C5 H5C 109.5 . .
H5A C5 H5C 109.5 . .
H5B C5 H5C 109.5 . .
C4 C6 H6A 109.5 . .
C4 C6 H6B 109.5 . .
H6A C6 H6B 109.5 . .
C4 C6 H6C 109.5 . .
H6A C6 H6C 109.5 . .
H6B C6 H6C 109.5 . .
C2 C7 H7A 109.5 . .
C2 C7 H7B 109.5 . .
H7A C7 H7B 109.5 . .
C2 C7 H7C 109.5 . .
H7A C7 H7C 109.5 . .
H7B C7 H7C 109.5 . .
C3 C8 H8A 109.5 . .
C3 C8 H8B 109.5 . .
H8A C8 H8B 109.5 . .
C3 C8 H8C 109.5 . .
H8A C8 H8C 109.5 . .
H8B C8 H8C 109.5 . .
N2 C9 C11 113.0(4) . .
N2 C9 C10 110.6(3) . .
C11 C9 C10 113.3(4) . .
N2 C9 H9A 106.4 . .
C11 C9 H9A 106.4 . .
C10 C9 H9A 106.4 . .
C9 C10 H10A 109.5 . .
C9 C10 H10B 109.5 . .
H10A C10 H10B 109.5 . .
C9 C10 H10C 109.5 . .
H10A C10 H10C 109.5 . .
H10B C10 H10C 109.5 . .
C9 C11 H11A 109.5 . .
C9 C11 H11B 109.5 . .
H11A C11 H11B 109.5 . .
C9 C11 H11C 109.5 . .
H11A C11 H11C 109.5 . .
H11B C11 H11C 109.5 . .
N3 Fe2 C1 126.5(2) 3_756 .
N3 Fe2 Fe2 52.4(2) 3_756 3_756
C1 Fe2 Fe2 174.35(13) . 3_756
C12 N3 Fe2 137.4(6) . 3_756
C13 C12 C17 120.0 . .
C13 C12 N3 117.1(6) . .
C17 C12 N3 122.9(6) . .
C14 C13 C12 120.0 . .
C14 C13 C18 116.0(6) . .
C12 C13 C18 123.6(6) . .
C13 C14 C15 120.0 . .
C13 C14 H14A 120.0 . .
C15 C14 H14A 120.0 . .
C16 C15 C14 120.0 . .
C16 C15 H15A 120.0 . .
C14 C15 H15A 120.0 . .
C15 C16 C17 120.0 . .
C15 C16 H16A 120.0 . .
C17 C16 H16A 120.0 . .
C16 C17 C12 120.0 . .
C16 C17 C21 121.3(6) . .
C12 C17 C21 118.3(6) . .
C19 C18 C20 107.0(9) . .
C19 C18 C13 111.4(8) . .
C20 C18 C13 116.3(8) . .
C19 C18 H18A 107.2 . .
C20 C18 H18A 107.2 . .
C13 C18 H18A 107.2 . .
C18 C19 H19A 109.5 . .
C18 C19 H19B 109.5 . .
H19A C19 H19B 109.5 . .
C18 C19 H19C 109.5 . .
H19A C19 H19C 109.5 . .
H19B C19 H19C 109.5 . .
C18 C20 H20A 109.5 . .
C18 C20 H20B 109.5 . .
H20A C20 H20B 109.5 . .
C18 C20 H20C 109.5 . .
H20A C20 H20C 109.5 . .
H20B C20 H20C 109.5 . .
C22 C21 C17 116.9(10) . .
C22 C21 C23 111.2(12) . .
C17 C21 C23 108.1(9) . .
C22 C21 H21A 106.7 . .
C17 C21 H21A 106.7 . .
C23 C21 H21A 106.7 . .
C21 C22 H22A 109.5 . .
C21 C22 H22B 109.5 . .
H22A C22 H22B 109.5 . .
C21 C22 H22C 109.5 . .
H22A C22 H22C 109.5 . .
H22B C22 H22C 109.5 . .
C21 C23 H23A 109.5 . .
C21 C23 H23B 109.5 . .
H23A C23 H23B 109.5 . .
C21 C23 H23C 109.5 . .
H23A C23 H23C 109.5 . .
H23B C23 H23C 109.5 . .
C1 Fe1 N3' 109.1(2) . 3_756
C1 Fe1 Cl1 95.34(10) . .
N3' Fe1 Cl1 131.23(19) 3_756 .
C1 Fe1 Fe1 124.14(11) . 3_756
N3' Fe1 Fe1 40.45(17) 3_756 3_756
Cl1 Fe1 Fe1 140.52(7) . 3_756
C12' N3' Fe1 124.1(7) . 3_756
C13' C12' C17' 120.0 . .
C13' C12' N3' 119.7(8) . .
C17' C12' N3' 120.2(8) . .
C14' C13' C12' 120.0 . .
C14' C13' C18' 116.8(9) . .
C12' C13' C18' 123.1(9) . .
C13' C14' C15' 120.0 . .
C13' C14' H14B 120.0 . .
C15' C14' H14B 120.0 . .
C14' C15' C16' 120.0 . .
C14' C15' H15B 120.0 . .
C16' C15' H15B 120.0 . .
C17' C16' C15' 120.0 . .
C17' C16' H16B 120.0 . .
C15' C16' H16B 120.0 . .
C16' C17' C12' 120.0 . .
C16' C17' C21' 120.7(8) . .
C12' C17' C21' 119.3(8) . .
C19' C18' C13' 115.7(11) . .
C19' C18' C20' 113.8(11) . .
C13' C18' C20' 115.4(11) . .
C19' C18' H18B 103.2 . .
C13' C18' H18B 103.2 . .
C20' C18' H18B 103.2 . .
C18' C19' H19D 109.5 . .
C18' C19' H19E 109.5 . .
H19D C19' H19E 109.5 . .
C18' C19' H19F 109.5 . .
H19D C19' H19F 109.5 . .
H19E C19' H19F 109.5 . .
C18' C20' H20D 109.5 . .
C18' C20' H20E 109.5 . .
H20D C20' H20E 109.5 . .
C18' C20' H20F 109.5 . .
H20D C20' H20F 109.5 . .
H20E C20' H20F 109.5 . .
C23' C21' C17' 115.5(11) . .
C23' C21' C22' 114.9(10) . .
C17' C21' C22' 110.3(9) . .
C23' C21' H21B 105.0 . .
C17' C21' H21B 105.0 . .
C22' C21' H21B 105.0 . .
C21' C22' H22D 109.5 . .
C21' C22' H22E 109.5 . .
H22D C22' H22E 109.5 . .
C21' C22' H22F 109.5 . .
H22D C22' H22F 109.5 . .
H22E C22' H22F 109.5 . .
C21' C23' H23D 109.5 . .
C21' C23' H23E 109.5 . .
H23D C23' H23E 109.5 . .
C21' C23' H23F 109.5 . .
H23D C23' H23F 109.5 . .
H23E C23' H23F 109.5 . .

loop_
_geom_bond_atom_site_label_1
_geom_bond_atom_site_label_2
_geom_bond_distance
_geom_bond_site_symmetry_2
N1 C1 1.369(4) .
N1 C2 1.389(5) .
N1 C4 1.475(4) .
N2 C1 1.365(4) .
N2 C3 1.399(5) .
N2 C9 1.476(5) .
C1 Fe2 2.052(3) .
C1 Fe1 2.145(3) .
C2 C3 1.350(6) .
C2 C7 1.504(5) .
C3 C8 1.500(5) .
C4 C6 1.515(6) .
C4 C5 1.517(6) .
C4 H4A 1.0000 .
C5 H5A 0.9800 .
C5 H5B 0.9800 .
C5 H5C 0.9800 .
C6 H6A 0.9800 .
C6 H6B 0.9800 .
C6 H6C 0.9800 .
C7 H7A 0.9800 .
C7 H7B 0.9800 .
C7 H7C 0.9800 .
C8 H8A 0.9800 .
C8 H8B 0.9800 .
C8 H8C 0.9800 .
C9 C11 1.524(6) .
C9 C10 1.537(7) .
C9 H9A 1.0000 .
C10 H10A 0.9800 .
C10 H10B 0.9800 .
C10 H10C 0.9800 .
C11 H11A 0.9800 .
C11 H11B 0.9800 .
C11 H11C 0.9800 .
Fe2 N3 1.814(6) 3_756
Fe2 Fe2 2.2942(18) 3_756
N3 C12 1.412(7) .
N3 Fe2 1.814(6) 3_756
C12 C13 1.3900 .
C12 C17 1.3900 .
C13 C14 1.3900 .
C13 C18 1.540(10) .
C14 C15 1.3900 .
C14 H14A 0.9500 .
C15 C16 1.3900 .
C15 H15A 0.9500 .
C16 C17 1.3900 .
C16 H16A 0.9500 .
C17 C21 1.539(10) .
C18 C19 1.500(15) .
C18 C20 1.536(13) .
C18 H18A 1.0000 .
C19 H19A 0.9800 .
C19 H19B 0.9800 .
C19 H19C 0.9800 .
C20 H20A 0.9800 .
C20 H20B 0.9800 .
C20 H20C 0.9800 .
C21 C22 1.385(18) .
C21 C23 1.546(18) .
C21 H21A 1.0000 .
C22 H22A 0.9800 .
C22 H22B 0.9800 .
C22 H22C 0.9800 .
C23 H23A 0.9800 .
C23 H23B 0.9800 .
C23 H23C 0.9800 .
Fe1 N3' 2.202(7) 3_756
Fe1 Cl1 2.3348(19) .
Fe1 Fe1 2.906(2) 3_756
N3' C12' 1.405(8) .
N3' Fe1 2.202(7) 3_756
C12' C13' 1.3900 .
C12' C17' 1.3900 .
C13' C14' 1.3900 .
C13' C18' 1.511(13) .
C14' C15' 1.3900 .
C14' H14B 0.9500 .
C15' C16' 1.3900 .
C15' H15B 0.9500 .
C16' C17' 1.3900 .
C16' H16B 0.9500 .
C17' C21' 1.552(12) .
C18' C19' 1.395(18) .
C18' C20' 1.538(16) .
C18' H18B 1.0000 .
C19' H19D 0.9800 .
C19' H19E 0.9800 .
C19' H19F 0.9800 .
C20' H20D 0.9800 .
C20' H20E 0.9800 .
C20' H20F 0.9800 .
C21' C23' 1.510(16) .
C21' C22' 1.59(2) .
C21' H21B 1.0000 .
C22' H22D 0.9800 .
C22' H22E 0.9800 .
C22' H22F 0.9800 .
C23' H23D 0.9800 .
C23' H23E 0.9800 .
C23' H23F 0.9800 .
